data_7242536
loop_
_publ_author_name
'Gao, Hang'
'Liu, Ka'
'Chang, Jin'
'Zhang, Juan'

_publ_section_title
;
 A cobalt complex with 2,4,6-tris(di-2-pyridylamine)-1,3,5-triazine:
 antiferromagnetic couple governed single-molecule-magnet behaviour
;
_journal_issue 20
_journal_name_full 'RSC Advances'
_journal_page_first 12183
_journal_page_last 12187
_journal_paper_doi 10.1039/D0RA10828F
_journal_volume 11
_journal_year 2021
_chemical_formula_sum 'C66 H68 Cl4 Co2 N24 O26'
_chemical_formula_weight 1873.10
_space_group_crystal_system monoclinic
_space_group_IT_number 14
_space_group_name_Hall '-P 2yn'
_space_group_name_H-M_alt 'P 1 21/n 1'
_atom_sites_solution_hydrogens mixed
_audit_creation_method SHELXL-2017/1
_audit_update_record
;
2019-05-28 deposited with the CCDC.	2021-03-19 downloaded from the CCDC.
;
_cell_angle_alpha 90.00(3)
_cell_angle_beta 101.02(3)
_cell_angle_gamma 90.00(3)
_cell_formula_units_Z 2
_cell_length_a 13.483(3)
_cell_length_b 14.312(3)
_cell_length_c 20.482(4)
_cell_measurement_reflns_used 9893
_cell_measurement_temperature 193(2)
_cell_measurement_theta_max 54.01
_cell_measurement_theta_min 3.16
_cell_volume 3879.5(15)
_computing_structure_refinement 'SHELXL-2017/1 (Sheldrick, 2017)'
_computing_structure_solution 'SHELXT 2014/5 (Sheldrick, 2014)'
_diffrn_ambient_temperature 193(2)
_diffrn_measured_fraction_theta_full 0.995
_diffrn_measured_fraction_theta_max 0.992
_diffrn_measurement_device_type 'Bruker APEX-II CCD'
_diffrn_measurement_method '\f and \w scans'
_diffrn_radiation_type GaK\a
_diffrn_radiation_wavelength 1.34139
_diffrn_reflns_av_R_equivalents 0.0917
_diffrn_reflns_av_unetI/netI 0.0454
_diffrn_reflns_Laue_measured_fraction_full 0.995
_diffrn_reflns_Laue_measured_fraction_max 0.992
_diffrn_reflns_limit_h_max 16
_diffrn_reflns_limit_h_min -16
_diffrn_reflns_limit_k_max 17
_diffrn_reflns_limit_k_min -17
_diffrn_reflns_limit_l_max 24
_diffrn_reflns_limit_l_min -24
_diffrn_reflns_number 65724
_diffrn_reflns_point_group_measured_fraction_full 0.995
_diffrn_reflns_point_group_measured_fraction_max 0.992
_diffrn_reflns_theta_full 53.594
_diffrn_reflns_theta_max 53.982
_diffrn_reflns_theta_min 3.158
_exptl_absorpt_coefficient_mu 3.680
_exptl_crystal_density_diffrn 1.604
_exptl_crystal_description block
_exptl_crystal_F_000 1924
_refine_diff_density_max 0.722
_refine_diff_density_min -0.777
_refine_diff_density_rms 0.079
_refine_ls_extinction_method none
_refine_ls_goodness_of_fit_ref 1.049
_refine_ls_hydrogen_treatment mixed
_refine_ls_matrix_type full
_refine_ls_number_parameters 563
_refine_ls_number_reflns 7070
_refine_ls_number_restraints 6
_refine_ls_restrained_S_all 1.048
_refine_ls_R_factor_all 0.0654
_refine_ls_R_factor_gt 0.0467
_refine_ls_shift/su_max 0.001
_refine_ls_shift/su_mean 0.000
_refine_ls_structure_factor_coef Fsqd
_refine_ls_weighting_details 'w=1/[\s^2^(Fo^2^)+(0.0508P)^2^+6.8311P] where P=(Fo^2^+2Fc^2^)/3'
_refine_ls_weighting_scheme calc
_refine_ls_wR_factor_gt 0.1106
_refine_ls_wR_factor_ref 0.1249
_reflns_Friedel_coverage 0.000
_reflns_number_gt 5668
_reflns_number_total 7070
_reflns_threshold_expression 'I > 2\s(I)'
_cod_data_source_file d0ra10828f2.cif
_cod_data_source_block 1_a
_cod_original_sg_symbol_H-M 'P 21/n'
_cod_database_code 7242536
_shelx_shelxl_version_number 2017/1
_shelx_space_group_comment
;
The symmetry employed for this shelxl refinement is uniquely defined
by the following loop, which should always be used as a source of
symmetry information in preference to the above space-group names.
They are only intended as comments.
;

loop_
_space_group_symop_operation_xyz
'x, y, z'
'-x+1/2, y+1/2, -z+1/2'
'-x, -y, -z'
'x-1/2, -y-1/2, z-1/2'

loop_
_atom_site_label
_atom_site_type_symbol
_atom_site_fract_x
_atom_site_fract_y
_atom_site_fract_z
_atom_site_U_iso_or_equiv
_atom_site_adp_type
_atom_site_occupancy
_atom_site_site_symmetry_order
_atom_site_calc_flag
_atom_site_refinement_flags_posn
_atom_site_refinement_flags_adp
_atom_site_refinement_flags_occupancy
_atom_site_disorder_assembly
_atom_site_disorder_group
Co1 Co 0.59762(3) 0.15318(3) 0.32470(2) 0.01812(12) Uani 1 1 d . . . . .
Cl2 Cl 0.15669(7) 0.34577(6) 0.51440(4) 0.0357(2) Uani 1 1 d . . . . .
Cl1 Cl 0.45486(7) 0.46681(6) 0.81145(5) 0.0402(2) Uani 1 1 d . . . . .
O2 O 0.51937(16) 0.23139(15) 0.24279(10) 0.0266(5) Uani 1 1 d D . . . .
H2A H 0.554200 0.259821 0.218768 0.057(14) Uiso 1 1 d DR . . . .
H2B H 0.465180 0.261421 0.242828 0.067(15) Uiso 1 1 d DR . . . .
O1 O 0.73219(16) 0.19275(16) 0.28928(12) 0.0294(5) Uani 1 1 d D . . . .
H1A H 0.725779 0.224736 0.253642 0.043(12) Uiso 1 1 d DR . . . .
H1B H 0.778009 0.151966 0.288292 0.09(2) Uiso 1 1 d DR . . . .
N8 N 0.40867(18) -0.02977(17) 0.73424(12) 0.0207(5) Uani 1 1 d . . . . .
N10 N 0.51001(18) 0.19439(17) 0.45472(12) 0.0192(5) Uani 1 1 d . . . . .
N11 N 0.60538(18) 0.27345(17) 0.38589(12) 0.0212(5) Uani 1 1 d . . . . .
N2 N 0.45900(18) 0.11254(17) 0.54146(12) 0.0205(5) Uani 1 1 d . . . . .
N9 N 0.30431(18) -0.07640(17) 0.59885(12) 0.0204(5) Uani 1 1 d . . . . .
N12 N 0.45415(18) 0.12549(17) 0.34998(12) 0.0197(5) Uani 1 1 d . . . . .
N1 N 0.55921(18) 0.12819(18) 0.65060(12) 0.0209(5) Uani 1 1 d . . . . .
N3 N 0.61119(18) 0.20136(18) 0.55837(12) 0.0216(5) Uani 1 1 d . . . . .
N7 N 0.40667(18) 0.05277(17) 0.63496(12) 0.0196(5) Uani 1 1 d . . . . .
N4 N 0.71069(18) 0.21041(18) 0.66285(12) 0.0218(5) Uani 1 1 d . . . . .
N6 N 0.83797(19) 0.16795(18) 0.75140(12) 0.0230(6) Uani 1 1 d . . . . .
O11 O 0.1616(2) 0.1973(2) 0.67841(14) 0.0504(7) Uani 1 1 d G . . . .
H11A H 0.165935 0.219708 0.639567 0.076 Uiso 1 1 d G U . . .
H11B H 0.159833 0.137054 0.672845 0.076 Uiso 1 1 d G U . . .
N5 N 0.7619(2) 0.35422(19) 0.62701(15) 0.0303(6) Uani 1 1 d . . . . .
C24 C 0.5595(2) 0.2779(2) 0.43815(14) 0.0199(6) Uani 1 1 d . . . . .
C29 C 0.4290(2) 0.1562(2) 0.40661(14) 0.0201(6) Uani 1 1 d . . . . .
O13 O 0.5594(2) 0.4074(3) 0.64183(16) 0.0608(9) Uani 1 1 d G . . . .
H13A H 0.556427 0.428118 0.681342 0.091 Uiso 1 1 d G U . . .
H13B H 0.620553 0.388561 0.641162 0.091 Uiso 1 1 d G U . . .
C19 C 0.3171(2) 0.0160(2) 0.59402(14) 0.0185(6) Uani 1 1 d . . . . .
C1 C 0.6231(2) 0.1784(2) 0.62286(14) 0.0201(6) Uani 1 1 d . . . . .
C4 C 0.7791(2) 0.2630(2) 0.63100(14) 0.0211(6) Uani 1 1 d . . . . .
O10 O 0.2557(2) 0.3628(3) 0.50227(16) 0.0672(10) Uani 1 1 d . . . . .
C20 C 0.2481(2) 0.0742(2) 0.55546(15) 0.0223(6) Uani 1 1 d . . . . .
H20 H 0.259825 0.139631 0.554401 0.027 Uiso 1 1 calc R U . . .
C14 C 0.4107(2) 0.0540(2) 0.70549(14) 0.0198(6) Uani 1 1 d . . . . .
C3 C 0.5268(2) 0.1675(2) 0.52132(14) 0.0190(6) Uani 1 1 d . . . . .
C9 C 0.7400(2) 0.1856(2) 0.73099(15) 0.0218(6) Uani 1 1 d . . . . .
C2 C 0.4784(2) 0.1001(2) 0.60772(14) 0.0191(6) Uani 1 1 d . . . . .
C33 C 0.3797(2) 0.0889(2) 0.30343(16) 0.0254(7) Uani 1 1 d . . . . .
H33 H 0.396108 0.068162 0.262717 0.031 Uiso 1 1 calc R U . . .
C23 C 0.2185(2) -0.1130(2) 0.56276(16) 0.0251(7) Uani 1 1 d . . . . .
H23 H 0.207062 -0.178231 0.565531 0.030 Uiso 1 1 calc R U . . .
C25 C 0.5556(2) 0.3585(2) 0.47477(16) 0.0262(7) Uani 1 1 d . . . . .
H25 H 0.521104 0.359414 0.511119 0.031 Uiso 1 1 calc R U . . .
C18 C 0.4085(3) -0.0319(2) 0.79996(15) 0.0272(7) Uani 1 1 d . . . . .
H18 H 0.405055 -0.090944 0.820674 0.033 Uiso 1 1 calc R U . . .
C30 C 0.3308(2) 0.1547(3) 0.41717(16) 0.0302(8) Uani 1 1 d . . . . .
H30 H 0.314715 0.180584 0.456553 0.036 Uiso 1 1 calc R U . . .
C5 C 0.8539(2) 0.2187(2) 0.60543(16) 0.0267(7) Uani 1 1 d . . . . .
H5 H 0.864168 0.153182 0.610423 0.032 Uiso 1 1 calc R U . . .
C16 C 0.4150(3) 0.1336(2) 0.80789(17) 0.0297(7) Uani 1 1 d . . . . .
H16 H 0.418304 0.189468 0.833266 0.036 Uiso 1 1 calc R U . . .
C15 C 0.4120(2) 0.1372(2) 0.73975(16) 0.0263(7) Uani 1 1 d . . . . .
H15 H 0.410886 0.195455 0.717323 0.032 Uiso 1 1 calc R U . . .
C22 C 0.1471(2) -0.0597(2) 0.52228(16) 0.0274(7) Uani 1 1 d . . . . .
H22 H 0.088389 -0.088199 0.497139 0.033 Uiso 1 1 calc R U . . .
O5 O 0.3522(2) 0.4937(3) 0.8003(2) 0.0859(12) Uani 1 1 d . . . . .
C32 C 0.2815(2) 0.0800(2) 0.31197(17) 0.0313(8) Uani 1 1 d . . . . .
H32 H 0.231991 0.050688 0.279090 0.038 Uiso 1 1 calc R U . . .
C28 C 0.6498(2) 0.3525(2) 0.36881(17) 0.0267(7) Uani 1 1 d . . . . .
H28 H 0.681487 0.350723 0.331220 0.032 Uiso 1 1 calc R U . . .
C6 C 0.9137(3) 0.2724(3) 0.57229(17) 0.0324(8) Uani 1 1 d . . . . .
H6 H 0.966101 0.244317 0.554017 0.039 Uiso 1 1 calc R U . . .
O9 O 0.1227(3) 0.2597(2) 0.4861(2) 0.0890(13) Uani 1 1 d . . . . .
C21 C 0.1615(2) 0.0355(2) 0.51845(16) 0.0269(7) Uani 1 1 d . . . . .
H21 H 0.112901 0.073530 0.490922 0.032 Uiso 1 1 calc R U . . .
C13 C 0.8676(3) 0.1349(2) 0.81366(16) 0.0288(7) Uani 1 1 d . . . . .
H13 H 0.936978 0.120282 0.828430 0.035 Uiso 1 1 calc R U . . .
C10 C 0.6704(3) 0.1814(3) 0.77304(16) 0.0316(8) Uani 1 1 d . . . . .
H10 H 0.602569 0.201253 0.758447 0.038 Uiso 1 1 calc R U . . .
C11 C 0.7030(3) 0.1475(3) 0.83670(17) 0.0394(9) Uani 1 1 d . . . . .
H11 H 0.657222 0.142282 0.866460 0.047 Uiso 1 1 calc R U . . .
C27 C 0.6510(3) 0.4348(2) 0.40321(18) 0.0334(8) Uani 1 1 d . . . . .
H27 H 0.683982 0.488496 0.390334 0.040 Uiso 1 1 calc R U . . .
O6 O 0.5015(3) 0.4961(3) 0.75902(19) 0.0926(14) Uani 1 1 d . . . . .
C17 C 0.4131(3) 0.0470(2) 0.83841(16) 0.0312(8) Uani 1 1 d . . . . .
H17 H 0.414929 0.042637 0.884911 0.037 Uiso 1 1 calc R U . . .
C7 C 0.8962(3) 0.3671(3) 0.56608(18) 0.0354(8) Uani 1 1 d . . . . .
H7 H 0.935404 0.405367 0.542798 0.043 Uiso 1 1 calc R U . . .
C31 C 0.2566(2) 0.1148(3) 0.36962(17) 0.0359(8) Uani 1 1 d . . . . .
H31 H 0.188979 0.111425 0.376463 0.043 Uiso 1 1 calc R U . . .
C26 C 0.6029(3) 0.4378(2) 0.45720(17) 0.0329(8) Uani 1 1 d . . . . .
H26 H 0.602542 0.493842 0.481986 0.040 Uiso 1 1 calc R U . . .
O4 O 0.5063(3) 0.5083(3) 0.87068(17) 0.0894(13) Uani 1 1 d . . . . .
O7 O 0.1594(3) 0.3397(4) 0.58380(17) 0.0951(14) Uani 1 1 d . . . . .
C12 C 0.8029(3) 0.1212(3) 0.85668(17) 0.0368(8) Uani 1 1 d . . . . .
H12 H 0.826007 0.094298 0.899270 0.044 Uiso 1 1 calc R U . . .
C8 C 0.8210(3) 0.4047(3) 0.59431(19) 0.0381(9) Uani 1 1 d . . . . .
H8 H 0.809945 0.470243 0.590588 0.046 Uiso 1 1 calc R U . . .
O12 O 0.3960(3) 0.2901(3) 0.6190(3) 0.0919(13) Uani 1 1 d G . . . .
H12A H 0.445613 0.329245 0.630446 0.138 Uiso 1 1 d G U . . .
H12B H 0.353910 0.311998 0.584920 0.138 Uiso 1 1 d G U . . .
O8 O 0.0908(3) 0.4154(3) 0.4851(3) 0.1063(17) Uani 1 1 d . . . . .
O3 O 0.4544(5) 0.3699(3) 0.8176(3) 0.135(2) Uani 1 1 d . . . . .

loop_
_atom_site_aniso_label
_atom_site_aniso_U_11
_atom_site_aniso_U_22
_atom_site_aniso_U_33
_atom_site_aniso_U_23
_atom_site_aniso_U_13
_atom_site_aniso_U_12
Co1 0.0186(2) 0.0198(2) 0.0164(2) 0.00177(17) 0.00441(16) -0.00012(17)
Cl2 0.0437(5) 0.0346(4) 0.0329(4) 0.0009(3) 0.0180(4) -0.0014(4)
Cl1 0.0390(5) 0.0424(5) 0.0418(5) -0.0017(4) 0.0142(4) -0.0125(4)
O2 0.0257(12) 0.0329(12) 0.0225(11) 0.0072(10) 0.0077(9) 0.0052(10)
O1 0.0253(12) 0.0306(12) 0.0347(13) 0.0078(11) 0.0121(10) 0.0018(10)
N8 0.0227(13) 0.0230(13) 0.0171(13) 0.0016(10) 0.0056(10) 0.0003(10)
N10 0.0201(12) 0.0236(13) 0.0130(12) 0.0015(10) 0.0011(10) -0.0041(10)
N11 0.0205(12) 0.0208(13) 0.0228(13) 0.0038(10) 0.0057(10) -0.0015(10)
N2 0.0217(13) 0.0245(13) 0.0146(12) 0.0028(10) 0.0016(10) -0.0042(10)
N9 0.0199(13) 0.0207(13) 0.0201(13) 0.0014(10) 0.0031(10) -0.0030(10)
N12 0.0201(13) 0.0207(12) 0.0176(13) 0.0008(10) 0.0019(10) -0.0018(10)
N1 0.0197(12) 0.0251(13) 0.0176(13) 0.0030(10) 0.0025(10) -0.0039(10)
N3 0.0187(12) 0.0284(14) 0.0168(13) 0.0038(11) 0.0014(10) -0.0035(10)
N7 0.0199(12) 0.0230(13) 0.0150(12) 0.0020(10) 0.0012(10) -0.0062(10)
N4 0.0200(13) 0.0290(14) 0.0153(12) 0.0035(10) 0.0005(10) -0.0048(11)
N6 0.0192(13) 0.0282(14) 0.0204(13) 0.0006(11) 0.0009(10) -0.0032(10)
O11 0.0493(17) 0.0637(19) 0.0435(16) -0.0210(14) 0.0219(14) -0.0038(15)
N5 0.0283(15) 0.0276(15) 0.0367(16) 0.0030(12) 0.0107(13) -0.0010(12)
C24 0.0186(14) 0.0223(15) 0.0177(14) 0.0027(12) 0.0008(12) -0.0009(12)
C29 0.0216(15) 0.0229(15) 0.0152(14) 0.0031(12) 0.0020(12) -0.0022(12)
O13 0.0442(17) 0.073(2) 0.067(2) -0.0192(18) 0.0151(15) 0.0063(16)
C19 0.0184(14) 0.0230(15) 0.0144(14) 0.0010(11) 0.0039(11) -0.0027(12)
C1 0.0196(15) 0.0220(15) 0.0180(15) 0.0019(12) 0.0024(12) 0.0004(12)
C4 0.0184(14) 0.0276(17) 0.0165(14) 0.0024(12) 0.0016(12) -0.0046(12)
O10 0.0491(18) 0.107(3) 0.0519(19) -0.0123(18) 0.0266(15) -0.0206(18)
C20 0.0221(15) 0.0252(16) 0.0204(15) 0.0041(12) 0.0056(12) 0.0003(12)
C14 0.0178(14) 0.0246(15) 0.0175(14) 0.0014(12) 0.0044(12) -0.0008(12)
C3 0.0192(14) 0.0220(15) 0.0162(14) 0.0011(12) 0.0041(11) 0.0001(12)
C9 0.0228(15) 0.0225(15) 0.0190(15) -0.0008(12) 0.0015(12) -0.0047(12)
C2 0.0191(14) 0.0197(15) 0.0185(15) 0.0023(12) 0.0034(12) 0.0016(12)
C33 0.0255(16) 0.0282(17) 0.0209(16) -0.0013(13) 0.0003(13) -0.0022(13)
C23 0.0221(16) 0.0245(16) 0.0274(17) -0.0017(13) 0.0013(13) -0.0045(13)
C25 0.0323(18) 0.0262(17) 0.0201(16) 0.0005(13) 0.0050(13) 0.0041(13)
C18 0.0350(18) 0.0310(18) 0.0171(15) 0.0044(13) 0.0087(13) 0.0033(14)
C30 0.0206(16) 0.051(2) 0.0196(16) 0.0045(15) 0.0050(13) 0.0007(15)
C5 0.0280(17) 0.0274(17) 0.0246(16) -0.0005(13) 0.0048(13) -0.0029(13)
C16 0.0317(18) 0.0315(18) 0.0275(18) -0.0085(14) 0.0098(14) 0.0006(14)
C15 0.0270(17) 0.0250(16) 0.0281(17) -0.0015(13) 0.0082(13) -0.0012(13)
C22 0.0182(15) 0.0380(19) 0.0235(16) -0.0067(14) -0.0018(13) -0.0026(13)
O5 0.0370(18) 0.122(3) 0.096(3) 0.018(2) 0.0046(18) -0.0069(19)
C32 0.0242(17) 0.0384(19) 0.0281(18) 0.0016(15) -0.0030(14) -0.0078(14)
C28 0.0292(17) 0.0227(16) 0.0295(17) 0.0029(13) 0.0092(14) -0.0056(13)
C6 0.0281(17) 0.041(2) 0.0311(18) -0.0054(15) 0.0120(15) -0.0050(15)
O9 0.093(3) 0.048(2) 0.134(4) -0.024(2) 0.041(3) -0.0202(19)
C21 0.0201(15) 0.0361(19) 0.0240(17) 0.0047(14) 0.0029(13) 0.0053(13)
C13 0.0274(17) 0.0330(18) 0.0221(16) 0.0032(14) -0.0050(13) -0.0028(14)
C10 0.0235(17) 0.050(2) 0.0217(17) -0.0044(15) 0.0040(13) -0.0048(15)
C11 0.0317(19) 0.067(3) 0.0202(17) -0.0027(17) 0.0066(14) -0.0139(18)
C27 0.0372(19) 0.0236(17) 0.040(2) 0.0031(15) 0.0084(16) -0.0066(15)
O6 0.112(3) 0.114(3) 0.070(2) -0.016(2) 0.063(2) -0.046(3)
C17 0.0342(19) 0.041(2) 0.0203(16) -0.0027(14) 0.0093(14) 0.0032(15)
C7 0.0337(19) 0.040(2) 0.035(2) 0.0062(16) 0.0131(16) -0.0112(16)
C31 0.0178(16) 0.059(2) 0.0307(19) 0.0072(17) 0.0046(14) -0.0043(16)
C26 0.043(2) 0.0237(17) 0.0307(18) -0.0023(14) 0.0025(15) 0.0020(15)
O4 0.076(3) 0.136(4) 0.053(2) -0.024(2) 0.0054(18) -0.047(2)
O7 0.086(3) 0.169(4) 0.0390(19) -0.004(2) 0.0336(19) -0.002(3)
C12 0.0350(19) 0.052(2) 0.0209(17) 0.0061(16) -0.0007(14) -0.0116(17)
C8 0.040(2) 0.0290(19) 0.048(2) 0.0044(16) 0.0137(18) -0.0057(15)
O12 0.076(3) 0.054(2) 0.130(4) 0.023(2) -0.018(2) -0.0040(19)
O8 0.100(3) 0.080(3) 0.154(4) 0.076(3) 0.065(3) 0.053(2)
O3 0.174(5) 0.040(2) 0.204(6) 0.014(3) 0.070(5) -0.011(3)

loop_
_atom_type_symbol
_atom_type_description
_atom_type_scat_dispersion_real
_atom_type_scat_dispersion_imag
_atom_type_scat_source
C C 0.0148 0.0070 'International Tables Vol C Tables 4.2.6.8 and 6.1.1.4'
H H 0.0000 0.0000 'International Tables Vol C Tables 4.2.6.8 and 6.1.1.4'
Cl Cl 0.3294 0.5404 'International Tables Vol C Tables 4.2.6.8 and 6.1.1.4'
Co Co -0.6671 2.8827 'International Tables Vol C Tables 4.2.6.8 and 6.1.1.4'
N N 0.0253 0.0136 'International Tables Vol C Tables 4.2.6.8 and 6.1.1.4'
O O 0.0412 0.0250 'International Tables Vol C Tables 4.2.6.8 and 6.1.1.4'

loop_
_geom_angle_atom_site_label_1
_geom_angle_atom_site_label_2
_geom_angle_atom_site_label_3
_geom_angle
_geom_angle_site_symmetry_1
_geom_angle_site_symmetry_3
_geom_angle_publ_flag
N11 Co1 O2 90.00(9) . . ?
N11 Co1 N8 178.29(10) . 3_656 ?
O2 Co1 N8 91.68(9) . 3_656 ?
N11 Co1 N12 87.24(10) . . ?
O2 Co1 N12 87.31(9) . . ?
N8 Co1 N12 92.51(10) 3_656 . ?
N11 Co1 N9 91.75(10) . 3_656 ?
O2 Co1 N9 171.72(9) . 3_656 ?
N8 Co1 N9 86.63(10) 3_656 3_656 ?
N12 Co1 N9 100.86(9) . 3_656 ?
N11 Co1 O1 92.07(9) . . ?
O2 Co1 O1 85.33(9) . . ?
N8 Co1 O1 88.39(9) 3_656 . ?
N12 Co1 O1 172.61(9) . . ?
N9 Co1 O1 86.52(9) 3_656 . ?
O8 Cl2 O9 108.6(3) . . ?
O8 Cl2 O7 111.6(3) . . ?
O9 Cl2 O7 107.7(3) . . ?
O8 Cl2 O10 110.1(2) . . ?
O9 Cl2 O10 108.7(2) . . ?
O7 Cl2 O10 109.9(2) . . ?
O3 Cl1 O6 112.1(3) . . ?
O3 Cl1 O4 110.6(3) . . ?
O6 Cl1 O4 108.3(2) . . ?
O3 Cl1 O5 105.3(3) . . ?
O6 Cl1 O5 111.2(3) . . ?
O4 Cl1 O5 109.3(3) . . ?
Co1 O2 H2A 117.8 . . ?
Co1 O2 H2B 124.4 . . ?
H2A O2 H2B 109.3 . . ?
Co1 O1 H1A 118.4 . . ?
Co1 O1 H1B 119.2 . . ?
H1A O1 H1B 107.6 . . ?
C14 N8 C18 117.7(3) . . ?
C14 N8 Co1 119.65(19) . 3_656 ?
C18 N8 Co1 122.6(2) . 3_656 ?
C3 N10 C29 121.9(2) . . ?
C3 N10 C24 117.6(2) . . ?
C29 N10 C24 118.8(2) . . ?
C24 N11 C28 117.5(3) . . ?
C24 N11 Co1 122.3(2) . . ?
C28 N11 Co1 119.9(2) . . ?
C3 N2 C2 112.3(3) . . ?
C19 N9 C23 116.8(3) . . ?
C19 N9 Co1 119.24(19) . 3_656 ?
C23 N9 Co1 122.9(2) . 3_656 ?
C29 N12 C33 117.4(3) . . ?
C29 N12 Co1 122.64(19) . . ?
C33 N12 Co1 119.1(2) . . ?
C2 N1 C1 113.5(3) . . ?
C3 N3 C1 113.6(2) . . ?
C2 N7 C19 121.3(2) . . ?
C2 N7 C14 120.4(2) . . ?
C19 N7 C14 117.3(2) . . ?
C1 N4 C9 123.0(2) . . ?
C1 N4 C4 117.0(2) . . ?
C9 N4 C4 119.6(2) . . ?
C9 N6 C13 117.4(3) . . ?
H11A O11 H11B 104.5 . . ?
C4 N5 C8 116.5(3) . . ?
N11 C24 C25 123.1(3) . . ?
N11 C24 N10 117.1(3) . . ?
C25 C24 N10 119.8(3) . . ?
N12 C29 C30 122.5(3) . . ?
N12 C29 N10 115.7(3) . . ?
C30 C29 N10 121.7(3) . . ?
H13A O13 H13B 109.5 . . ?
N9 C19 C20 123.8(3) . . ?
N9 C19 N7 115.2(3) . . ?
C20 C19 N7 121.0(3) . . ?
N1 C1 N3 126.1(3) . . ?
N1 C1 N4 118.5(3) . . ?
N3 C1 N4 115.5(3) . . ?
N5 C4 C5 124.3(3) . . ?
N5 C4 N4 115.0(3) . . ?
C5 C4 N4 120.7(3) . . ?
C19 C20 C21 118.6(3) . . ?
C19 C20 H20 120.7 . . ?
C21 C20 H20 120.7 . . ?
N8 C14 C15 123.3(3) . . ?
N8 C14 N7 115.6(3) . . ?
C15 C14 N7 121.0(3) . . ?
N2 C3 N3 126.9(3) . . ?
N2 C3 N10 118.3(3) . . ?
N3 C3 N10 114.8(3) . . ?
N6 C9 C10 122.9(3) . . ?
N6 C9 N4 115.4(3) . . ?
C10 C9 N4 121.7(3) . . ?
N1 C2 N2 127.3(3) . . ?
N1 C2 N7 115.5(3) . . ?
N2 C2 N7 117.1(3) . . ?
N12 C33 C32 123.4(3) . . ?
N12 C33 H33 118.3 . . ?
C32 C33 H33 118.3 . . ?
N9 C23 C22 122.8(3) . . ?
N9 C23 H23 118.6 . . ?
C22 C23 H23 118.6 . . ?
C24 C25 C26 118.4(3) . . ?
C24 C25 H25 120.8 . . ?
C26 C25 H25 120.8 . . ?
N8 C18 C17 123.1(3) . . ?
N8 C18 H18 118.5 . . ?
C17 C18 H18 118.5 . . ?
C31 C30 C29 118.9(3) . . ?
C31 C30 H30 120.5 . . ?
C29 C30 H30 120.5 . . ?
C4 C5 C6 117.9(3) . . ?
C4 C5 H5 121.0 . . ?
C6 C5 H5 121.0 . . ?
C15 C16 C17 119.1(3) . . ?
C15 C16 H16 120.5 . . ?
C17 C16 H16 120.5 . . ?
C14 C15 C16 118.2(3) . . ?
C14 C15 H15 120.9 . . ?
C16 C15 H15 120.9 . . ?
C23 C22 C21 119.5(3) . . ?
C23 C22 H22 120.3 . . ?
C21 C22 H22 120.3 . . ?
C33 C32 C31 118.2(3) . . ?
C33 C32 H32 120.9 . . ?
C31 C32 H32 120.9 . . ?
N11 C28 C27 123.1(3) . . ?
N11 C28 H28 118.4 . . ?
C27 C28 H28 118.4 . . ?
C7 C6 C5 119.2(3) . . ?
C7 C6 H6 120.4 . . ?
C5 C6 H6 120.4 . . ?
C20 C21 C22 118.6(3) . . ?
C20 C21 H21 120.7 . . ?
C22 C21 H21 120.7 . . ?
N6 C13 C12 123.4(3) . . ?
N6 C13 H13 118.3 . . ?
C12 C13 H13 118.3 . . ?
C11 C10 C9 118.0(3) . . ?
C11 C10 H10 121.0 . . ?
C9 C10 H10 121.0 . . ?
C10 C11 C12 119.4(3) . . ?
C10 C11 H11 120.3 . . ?
C12 C11 H11 120.3 . . ?
C28 C27 C26 118.4(3) . . ?
C28 C27 H27 120.8 . . ?
C26 C27 H27 120.8 . . ?
C18 C17 C16 118.6(3) . . ?
C18 C17 H17 120.7 . . ?
C16 C17 H17 120.7 . . ?
C8 C7 C6 118.3(3) . . ?
C8 C7 H7 120.8 . . ?
C6 C7 H7 120.8 . . ?
C30 C31 C32 119.4(3) . . ?
C30 C31 H31 120.3 . . ?
C32 C31 H31 120.3 . . ?
C25 C26 C27 119.5(3) . . ?
C25 C26 H26 120.2 . . ?
C27 C26 H26 120.2 . . ?
C13 C12 C11 118.4(3) . . ?
C13 C12 H12 120.8 . . ?
C11 C12 H12 120.8 . . ?
N5 C8 C7 123.7(3) . . ?
N5 C8 H8 118.1 . . ?
C7 C8 H8 118.1 . . ?
H12A O12 H12B 109.5 . . ?

loop_
_geom_bond_atom_site_label_1
_geom_bond_atom_site_label_2
_geom_bond_distance
_geom_bond_site_symmetry_2
_geom_bond_publ_flag
Co1 N11 2.120(3) . ?
Co1 O2 2.122(2) . ?
Co1 N8 2.132(3) 3_656 ?
Co1 N12 2.133(2) . ?
Co1 N9 2.148(3) 3_656 ?
Co1 O1 2.155(2) . ?
Cl2 O8 1.393(4) . ?
Cl2 O9 1.401(4) . ?
Cl2 O7 1.418(3) . ?
Cl2 O10 1.425(3) . ?
Cl1 O3 1.393(4) . ?
Cl1 O6 1.408(3) . ?
Cl1 O4 1.408(3) . ?
Cl1 O5 1.413(4) . ?
O2 H2A 0.8465 . ?
O2 H2B 0.8478 . ?
O1 H1A 0.8520 . ?
O1 H1B 0.8529 . ?
N8 C14 1.338(4) . ?
N8 C18 1.347(4) . ?
N10 C3 1.393(4) . ?
N10 C29 1.432(4) . ?
N10 C24 1.441(4) . ?
N11 C24 1.336(4) . ?
N11 C28 1.356(4) . ?
N2 C3 1.331(4) . ?
N2 C2 1.344(4) . ?
N9 C19 1.340(4) . ?
N9 C23 1.354(4) . ?
N12 C29 1.343(4) . ?
N12 C33 1.351(4) . ?
N1 C2 1.324(4) . ?
N1 C1 1.329(4) . ?
N3 C3 1.332(4) . ?
N3 C1 1.341(4) . ?
N7 C2 1.383(4) . ?
N7 C19 1.432(4) . ?
N7 C14 1.435(4) . ?
N4 C1 1.381(4) . ?
N4 C9 1.421(4) . ?
N4 C4 1.440(4) . ?
N6 C9 1.331(4) . ?
N6 C13 1.347(4) . ?
O11 H11A 0.8701 . ?
O11 H11B 0.8695 . ?
N5 C4 1.326(4) . ?
N5 C8 1.346(4) . ?
C24 C25 1.383(4) . ?
C29 C30 1.381(4) . ?
O13 H13A 0.8701 . ?
O13 H13B 0.8695 . ?
C19 C20 1.380(4) . ?
C4 C5 1.377(4) . ?
C20 C21 1.380(4) . ?
C20 H20 0.9500 . ?
C14 C15 1.382(4) . ?
C9 C10 1.391(4) . ?
C33 C32 1.375(5) . ?
C33 H33 0.9500 . ?
C23 C22 1.374(5) . ?
C23 H23 0.9500 . ?
C25 C26 1.383(5) . ?
C25 H25 0.9500 . ?
C18 C17 1.372(5) . ?
C18 H18 0.9500 . ?
C30 C31 1.379(5) . ?
C30 H30 0.9500 . ?
C5 C6 1.382(5) . ?
C5 H5 0.9500 . ?
C16 C15 1.390(5) . ?
C16 C17 1.390(5) . ?
C16 H16 0.9500 . ?
C15 H15 0.9500 . ?
C22 C21 1.381(5) . ?
C22 H22 0.9500 . ?
C32 C31 1.381(5) . ?
C32 H32 0.9500 . ?
C28 C27 1.371(5) . ?
C28 H28 0.9500 . ?
C6 C7 1.378(5) . ?
C6 H6 0.9500 . ?
C21 H21 0.9500 . ?
C13 C12 1.367(5) . ?
C13 H13 0.9500 . ?
C10 C11 1.382(5) . ?
C10 H10 0.9500 . ?
C11 C12 1.383(5) . ?
C11 H11 0.9500 . ?
C27 C26 1.385(5) . ?
C27 H27 0.9500 . ?
C17 H17 0.9500 . ?
C7 C8 1.371(5) . ?
C7 H7 0.9500 . ?
C31 H31 0.9500 . ?
C26 H26 0.9500 . ?
C12 H12 0.9500 . ?
C8 H8 0.9500 . ?
O12 H12A 0.8698 . ?
O12 H12B 0.8701 . ?
